data_4073397
loop_
_publ_author_name
'Reeske, Gregor'
'Sch\"urmann, Markus'
'Costisella, Burkhard'
'Jurkschat, Klaus'

_publ_section_title
;
 Ph(3-n)XnSnCH2-16-crown-5 (X = F, Cl, Br, I, SCN;n= 1, 2):&#x00A0;
 Intramolecular O \\rightarrow Sn Coordination versus Ditopic Complexation
 of Sodium Thiocyanate&#x2020;
;
_journal_issue 17
_journal_name_full Organometallics
_journal_page_first 4170
_journal_paper_doi 10.1021/om700304p
_journal_volume 26
_journal_year 2007
_chemical_formula_sum 'C18 H28 I2 O5 Sn'
_chemical_formula_weight 696.89
_chemical_name_systematic
; 
 ? 
;
_space_group_IT_number 11
_symmetry_cell_setting monoclinic
_symmetry_space_group_name_Hall '-P 2yb'
_symmetry_space_group_name_H-M 'P 1 21/m 1'
_atom_sites_solution_hydrogens geom
_atom_sites_solution_primary direct
_atom_sites_solution_secondary difmap
_audit_creation_method SHELXL-97
_cell_angle_alpha 90.00
_cell_angle_beta 98.525(1)
_cell_angle_gamma 90.00
_cell_formula_units_Z 2
_cell_length_a 8.6467(2)
_cell_length_b 13.5974(3)
_cell_length_c 9.8469(2)
_cell_measurement_reflns_used 9504
_cell_measurement_temperature 173(1)
_cell_measurement_theta_max 27.49
_cell_measurement_theta_min 2.93
_cell_volume 1144.93(4)
_computing_cell_refinement
;
DENZO & SCALEPACK (Otwinowski & Minor, 1997)
;
_computing_data_collection 'COLLECT (Nonius, 1998)'
_computing_data_reduction
;
DENZO & SCALEPACK
;
_computing_molecular_graphics 'SHELXTL-Plus (Sheldrick, 1991)'
_computing_publication_material
;
SHELXL97
;
_computing_structure_refinement 'SHELXL97 (Sheldrick, 1997)'
_computing_structure_solution 'SHELXS97 (Sheldrick, 1997)'
_diffrn_ambient_temperature 173(1)
_diffrn_detector_area_resol_mean '19 vertical, 18 horizontal'
_diffrn_measured_fraction_theta_full 0.985
_diffrn_measured_fraction_theta_max 0.985
_diffrn_measurement_device_type 'Nonius KappaCCD'
_diffrn_measurement_method
;
 3 sets at different \k-angles and 263 frames via \w-rotation 
(\D/\w=1\%) at two times 20s per frame
;
_diffrn_radiation_monochromator graphite
_diffrn_radiation_type MoK\a
_diffrn_radiation_wavelength 0.71073
_diffrn_reflns_av_R_equivalents 0.027
_diffrn_reflns_av_sigmaI/netI 0.0552
_diffrn_reflns_limit_h_max 10
_diffrn_reflns_limit_h_min -10
_diffrn_reflns_limit_k_max 17
_diffrn_reflns_limit_k_min -17
_diffrn_reflns_limit_l_max 12
_diffrn_reflns_limit_l_min -12
_diffrn_reflns_number 9504
_diffrn_reflns_theta_full 27.49
_diffrn_reflns_theta_max 27.49
_diffrn_reflns_theta_min 2.93
_diffrn_source 'fine-focus sealed tube'
_diffrn_standards_decay_% 0
_diffrn_standards_number none
_exptl_absorpt_coefficient_mu 3.835
_exptl_absorpt_correction_type none
_exptl_crystal_colour colourless
_exptl_crystal_density_diffrn 2.021
_exptl_crystal_density_meas ?
_exptl_crystal_density_method 'not measured'
_exptl_crystal_description block
_exptl_crystal_F_000 664
_exptl_crystal_size_max 0.20
_exptl_crystal_size_mid 0.18
_exptl_crystal_size_min 0.15
_refine_diff_density_max 0.972
_refine_diff_density_min -1.156
_refine_diff_density_rms 0.105
_refine_ls_extinction_method none
_refine_ls_goodness_of_fit_ref 0.959
_refine_ls_hydrogen_treatment mixed
_refine_ls_matrix_type full
_refine_ls_number_parameters 133
_refine_ls_number_reflns 2702
_refine_ls_number_restraints 0
_refine_ls_restrained_S_all 0.959
_refine_ls_R_factor_all 0.0493
_refine_ls_R_factor_gt 0.0282
_refine_ls_shift/su_max 0.001
_refine_ls_shift/su_mean 0.000
_refine_ls_structure_factor_coef Fsqd
_refine_ls_weighting_details 'calc w=1/[\s^2^(Fo^2^)+(0.0211P)^2^+0.0000P] where P=(Fo^2^+2Fc^2^)/3'
_refine_ls_weighting_scheme calc
_refine_ls_wR_factor_gt 0.0548
_refine_ls_wR_factor_ref 0.0581
_reflns_number_gt 1972
_reflns_number_total 2702
_reflns_threshold_expression >2sigma(I)
_cod_data_source_file om700304p-file003.cif
_cod_data_source_block compound8
_cod_depositor_comments
;
The following automatic conversions were performed:

'_exptl_crystal_density_meas' value 'not measured' was changed to '?'
- the value is perceived as not measured.

Automatic conversion script
Id: cif_fix_values 3008 2015-01-20 13:52:24Z robertas 
;
_cod_original_sg_symbol_H-M P2(1)/m
_cod_database_code 4073397

loop_
_symmetry_equiv_pos_as_xyz
'x, y, z'
'-x, y+1/2, -z'
'-x, -y, -z'
'x, -y-1/2, z'

loop_
_atom_site_label
_atom_site_type_symbol
_atom_site_fract_x
_atom_site_fract_y
_atom_site_fract_z
_atom_site_U_iso_or_equiv
_atom_site_adp_type
_atom_site_occupancy
_atom_site_symmetry_multiplicity
_atom_site_calc_flag
_atom_site_refinement_flags
I1 I 0.29336(3) 0.09630(2) 0.47379(2) 0.04463(10) Uani 1 1 d .
Sn1 Sn 0.10576(4) 0.2500 0.35159(3) 0.02831(11) Uani 1 2 d S
O1 O -0.1067(3) 0.14028(17) 0.2431(2) 0.0305(5) Uani 1 1 d .
O2 O -0.2030(3) 0.08487(18) -0.0354(2) 0.0379(6) Uani 1 1 d .
O3 O -0.3388(4) 0.2500 -0.1705(3) 0.0402(9) Uani 1 2 d S
C1 C 0.1773(5) 0.2500 0.1530(4) 0.0231(10) Uani 1 2 d S
C2 C 0.0728(5) 0.2500 0.0320(4) 0.0218(10) Uani 1 2 d S
H2A H -0.0343 0.2500 0.0347 0.026 Uiso 1 2 calc SR
C3 C 0.1280(6) 0.2500 -0.0928(4) 0.0246(11) Uani 1 2 d S
H3A H 0.0574 0.2500 -0.1739 0.030 Uiso 1 2 calc SR
C4 C 0.2867(6) 0.2500 -0.0987(4) 0.0284(11) Uani 1 2 d S
H4A H 0.3225 0.2500 -0.1832 0.034 Uiso 1 2 calc SR
C5 C 0.3923(6) 0.2500 0.0219(4) 0.0306(12) Uani 1 2 d S
H5A H 0.4994 0.2500 0.0192 0.037 Uiso 1 2 calc SR
C6 C 0.3358(5) 0.2500 0.1472(4) 0.0289(11) Uani 1 2 d S
H6A H 0.4062 0.2500 0.2284 0.035 Uiso 1 2 calc SR
C11 C -0.0732(6) 0.2500 0.4776(5) 0.0541(18) Uani 1 2 d S
H11A H -0.0640 0.1921 0.5359 0.065 Uiso 0.50 1 calc PR
H11B H -0.0640 0.3079 0.5359 0.065 Uiso 0.50 1 calc PR
C12 C -0.2309(6) 0.2500 0.3848(5) 0.0386(13) Uani 1 2 d S
H12 H -0.3124 0.2500 0.4441 0.046 Uiso 1 2 calc SR
C13 C -0.2494(4) 0.1563(3) 0.3001(4) 0.0372(9) Uani 1 1 d .
H13A H -0.2691 0.1011 0.3575 0.045 Uiso 1 1 calc R
H13B H -0.3372 0.1625 0.2268 0.045 Uiso 1 1 calc R
C14 C -0.0904(5) 0.0433(3) 0.1903(4) 0.0417(10) Uani 1 1 d .
H14A H -0.0953 -0.0039 0.2634 0.050 Uiso 1 1 calc R
H14B H 0.0118 0.0376 0.1617 0.050 Uiso 1 1 calc R
C17 C -0.3139(5) 0.1623(3) -0.2404(3) 0.0462(11) Uani 1 1 d .
H17A H -0.2106 0.1627 -0.2677 0.055 Uiso 1 1 calc R
H17B H -0.3909 0.1560 -0.3223 0.055 Uiso 1 1 calc R
C15 C -0.2124(5) 0.0178(3) 0.0717(4) 0.0464(10) Uani 1 1 d .
H15A H -0.1956 -0.0486 0.0408 0.056 Uiso 1 1 calc R
H15B H -0.3153 0.0208 0.0994 0.056 Uiso 1 1 calc R
C16 C -0.3283(5) 0.0789(3) -0.1450(4) 0.0453(10) Uani 1 1 d .
H16A H -0.4273 0.0827 -0.1101 0.054 Uiso 1 1 calc R
H16B H -0.3243 0.0168 -0.1930 0.054 Uiso 1 1 calc R

loop_
_atom_site_aniso_label
_atom_site_aniso_U_11
_atom_site_aniso_U_22
_atom_site_aniso_U_33
_atom_site_aniso_U_23
_atom_site_aniso_U_13
_atom_site_aniso_U_12
I1 0.04760(19) 0.04824(18) 0.03550(15) 0.01223(11) -0.00229(11) 0.00196(13)
Sn1 0.0243(2) 0.0442(2) 0.01743(16) 0.000 0.00628(13) 0.000
O1 0.0266(14) 0.0321(14) 0.0353(12) 0.0070(11) 0.0123(10) 0.0018(11)
O2 0.0345(16) 0.0333(15) 0.0470(15) -0.0069(12) 0.0096(12) -0.0107(12)
O3 0.042(2) 0.049(2) 0.0334(19) 0.000 0.0181(16) 0.000
C1 0.028(3) 0.022(3) 0.020(2) 0.000 0.0062(19) 0.000
C2 0.020(3) 0.021(2) 0.025(2) 0.000 0.0084(19) 0.000
C3 0.031(3) 0.024(3) 0.018(2) 0.000 0.0035(19) 0.000
C4 0.038(3) 0.029(3) 0.021(2) 0.000 0.012(2) 0.000
C5 0.025(3) 0.037(3) 0.032(3) 0.000 0.009(2) 0.000
C6 0.021(3) 0.044(3) 0.022(2) 0.000 0.0022(19) 0.000
C11 0.032(3) 0.109(6) 0.025(3) 0.000 0.013(2) 0.000
C12 0.026(3) 0.064(4) 0.030(3) 0.000 0.017(2) 0.000
C13 0.027(2) 0.038(2) 0.050(2) 0.0187(18) 0.0181(17) -0.0025(18)
C14 0.043(3) 0.028(2) 0.058(2) 0.0138(18) 0.018(2) 0.0009(19)
C17 0.032(2) 0.076(3) 0.031(2) -0.022(2) 0.0070(17) -0.007(2)
C15 0.045(3) 0.027(2) 0.073(3) -0.002(2) 0.027(2) -0.0085(19)
C16 0.033(2) 0.051(3) 0.054(2) -0.026(2) 0.0134(19) -0.012(2)

loop_
_atom_type_symbol
_atom_type_description
_atom_type_scat_dispersion_real
_atom_type_scat_dispersion_imag
_atom_type_scat_source
C C 0.0033 0.0016 'International Tables Vol C Tables 4.2.6.8 and 6.1.1.4'
H H 0.0000 0.0000 'International Tables Vol C Tables 4.2.6.8 and 6.1.1.4'
O O 0.0106 0.0060 'International Tables Vol C Tables 4.2.6.8 and 6.1.1.4'
Sn Sn -0.6537 1.4246 'International Tables Vol C Tables 4.2.6.8 and 6.1.1.4'
I I -0.4742 1.8119 'International Tables Vol C Tables 4.2.6.8 and 6.1.1.4'

loop_
_geom_angle_atom_site_label_1
_geom_angle_atom_site_label_2
_geom_angle_atom_site_label_3
_geom_angle
_geom_angle_site_symmetry_1
_geom_angle_site_symmetry_3
C11 Sn1 C1 150.49(18) . .
C11 Sn1 O1 72.20(12) . .
C1 Sn1 O1 84.40(11) . .
C11 Sn1 O1 72.20(12) . 4_565
C1 Sn1 O1 84.40(11) . 4_565
O1 Sn1 O1 73.90(10) . 4_565
C11 Sn1 I1 100.05(9) . 4_565
C1 Sn1 I1 99.51(8) . 4_565
O1 Sn1 I1 167.57(5) . 4_565
O1 Sn1 I1 94.63(5) 4_565 4_565
C11 Sn1 I1 100.05(9) . .
C1 Sn1 I1 99.51(8) . .
O1 Sn1 I1 94.63(5) . .
O1 Sn1 I1 167.57(5) 4_565 .
I1 Sn1 I1 96.327(14) 4_565 .
C14 O1 C13 114.5(3) . .
C14 O1 Sn1 127.1(2) . .
C13 O1 Sn1 111.26(19) . .
C15 O2 C16 114.4(3) . .
C17 O3 C17 115.6(4) . 4_565
C6 C1 C2 119.3(4) . .
C6 C1 Sn1 117.5(3) . .
C2 C1 Sn1 123.2(3) . .
C3 C2 C1 119.8(4) . .
C4 C3 C2 120.9(4) . .
C3 C4 C5 119.7(4) . .
C4 C5 C6 119.1(5) . .
C1 C6 C5 121.2(4) . .
C12 C11 Sn1 108.3(3) . .
C13 C12 C13 114.1(4) . 4_565
C13 C12 C11 110.0(3) . .
C13 C12 C11 110.0(3) 4_565 .
O1 C13 C12 108.2(3) . .
O1 C14 C15 113.7(3) . .
O3 C17 C16 107.6(3) . .
O2 C15 C14 108.8(3) . .
O2 C16 C17 108.1(3) . .

loop_
_geom_bond_atom_site_label_1
_geom_bond_atom_site_label_2
_geom_bond_distance
_geom_bond_site_symmetry_2
I1 Sn1 2.8050(3) .
Sn1 C11 2.123(5) .
Sn1 C1 2.137(4) .
Sn1 O1 2.482(2) .
Sn1 O1 2.482(2) 4_565
Sn1 I1 2.8050(3) 4_565
O1 C14 1.432(4) .
O1 C13 1.446(4) .
O2 C15 1.406(4) .
O2 C16 1.414(4) .
O3 C17 1.409(4) .
O3 C17 1.409(4) 4_565
C1 C6 1.380(6) .
C1 C2 1.384(6) .
C2 C3 1.383(6) .
C3 C4 1.382(7) .
C4 C5 1.387(6) .
C5 C6 1.392(6) .
C11 C12 1.525(7) .
C12 C13 1.518(4) .
C12 C13 1.518(4) 4_565
C14 C15 1.494(5) .
C17 C16 1.490(5) .

loop_
_geom_torsion_atom_site_label_1
_geom_torsion_atom_site_label_2
_geom_torsion_atom_site_label_3
_geom_torsion_atom_site_label_4
_geom_torsion
_geom_torsion_site_symmetry_1
_geom_torsion_site_symmetry_4
C11 Sn1 O1 C14 -132.9(3) . .
C1 Sn1 O1 C14 65.3(2) . .
O1 Sn1 O1 C14 151.1(2) 4_565 .
I1 Sn1 O1 C14 174.39(19) 4_565 .
I1 Sn1 O1 C14 -33.8(2) . .
C11 Sn1 O1 C13 15.7(2) . .
C1 Sn1 O1 C13 -146.1(2) . .
O1 Sn1 O1 C13 -60.3(2) 4_565 .
I1 Sn1 O1 C13 -37.1(3) 4_565 .
I1 Sn1 O1 C13 114.76(18) . .
C11 Sn1 C1 C6 180.0 . .
O1 Sn1 C1 C6 -142.84(5) . .
O1 Sn1 C1 C6 142.84(5) 4_565 .
I1 Sn1 C1 C6 49.063(18) 4_565 .
I1 Sn1 C1 C6 -49.063(18) . .
C11 Sn1 C1 C2 0.0 . .
O1 Sn1 C1 C2 37.16(5) . .
O1 Sn1 C1 C2 -37.16(5) 4_565 .
I1 Sn1 C1 C2 -130.937(18) 4_565 .
I1 Sn1 C1 C2 130.937(18) . .
C6 C1 C2 C3 0.0 . .
Sn1 C1 C2 C3 180.0 . .
C1 C2 C3 C4 0.0 . .
C2 C3 C4 C5 0.0 . .
C3 C4 C5 C6 0.0 . .
C2 C1 C6 C5 0.0 . .
Sn1 C1 C6 C5 180.0 . .
C4 C5 C6 C1 0.0 . .
C1 Sn1 C11 C12 0.000(1) . .
O1 Sn1 C11 C12 -39.15(6) . .
O1 Sn1 C11 C12 39.15(6) 4_565 .
I1 Sn1 C11 C12 130.83(2) 4_565 .
I1 Sn1 C11 C12 -130.83(2) . .
Sn1 C11 C12 C13 63.3(3) . .
Sn1 C11 C12 C13 -63.3(3) . 4_565
C14 O1 C13 C12 164.9(3) . .
Sn1 O1 C13 C12 12.2(3) . .
C13 C12 C13 O1 77.5(5) 4_565 .
C11 C12 C13 O1 -46.7(4) . .
C13 O1 C14 C15 63.4(4) . .
Sn1 O1 C14 C15 -148.9(2) . .
C17 O3 C17 C16 173.8(3) 4_565 .
C16 O2 C15 C14 -170.1(3) . .
O1 C14 C15 O2 59.8(4) . .
C15 O2 C16 C17 172.5(3) . .
O3 C17 C16 O2 -66.5(4) . .
